data_4123333
loop_
_publ_author_name
'Guo, Cui'
'Sun, Dong-Wei'
'Yang, Shuang'
'Mao, Shen-Jie'
'Xu, Xiao-Hua'
'Zhu, Shou-Fei'
'Zhou, Qi-Lin'

_publ_section_title
;
 Iridium-catalyzed asymmetric hydrogenation of 2-pyridyl cyclic imines: a
 highly enantioselective approach to nicotine derivatives.
;
_journal_issue 1
_journal_name_full 'Journal of the American Chemical Society'
_journal_page_first 90
_journal_page_last 93
_journal_paper_doi 10.1021/ja511422q
_journal_volume 137
_journal_year 2015
_chemical_absolute_configuration ad
_chemical_formula_moiety 'C9 H11 Br N2'
_chemical_formula_sum 'C9 H11 Br N2'
_chemical_formula_weight 227.11
_chemical_name_systematic
; 
 ? 
;
_space_group_IT_number 19
_symmetry_cell_setting orthorhombic
_symmetry_space_group_name_Hall 'P 2ac 2ab'
_symmetry_space_group_name_H-M 'P 21 21 21'
_atom_sites_solution_hydrogens geom
_atom_sites_solution_primary direct
_atom_sites_solution_secondary difmap
_audit_creation_method SHELXL-97
_cell_angle_alpha 90.00
_cell_angle_beta 90.00
_cell_angle_gamma 90.00
_cell_formula_units_Z 4
_cell_length_a 5.8876(12)
_cell_length_b 9.822(2)
_cell_length_c 15.882(3)
_cell_measurement_reflns_used 2858
_cell_measurement_temperature 113(2)
_cell_measurement_theta_max 27.932
_cell_measurement_theta_min 2.438
_cell_volume 918.4(3)
_computing_cell_refinement crystalclear
_computing_data_collection crystalclear
_computing_data_reduction crystalclear
_computing_molecular_graphics 'Bruker SHELXTL'
_computing_publication_material 'Bruker SHELXTL'
_computing_structure_refinement 'SHELXL-97 (Sheldrick, 1997)'
_computing_structure_solution 'SHELXS-97 (Sheldrick, 1990)'
_diffrn_ambient_temperature 113(2)
_diffrn_measured_fraction_theta_full 0.999
_diffrn_measured_fraction_theta_max 0.999
_diffrn_measurement_device_type 'rigaku saturn'
_diffrn_measurement_method '\w scans'
_diffrn_radiation_monochromator confocal
_diffrn_radiation_source 'rotating anode'
_diffrn_radiation_type MoK\a
_diffrn_radiation_wavelength 0.71073
_diffrn_reflns_av_R_equivalents 0.0595
_diffrn_reflns_av_sigmaI/netI 0.0457
_diffrn_reflns_limit_h_max 7
_diffrn_reflns_limit_h_min -7
_diffrn_reflns_limit_k_max 11
_diffrn_reflns_limit_k_min -11
_diffrn_reflns_limit_l_max 18
_diffrn_reflns_limit_l_min -18
_diffrn_reflns_number 9365
_diffrn_reflns_theta_full 25.01
_diffrn_reflns_theta_max 25.01
_diffrn_reflns_theta_min 2.44
_exptl_absorpt_coefficient_mu 4.420
_exptl_absorpt_correction_T_max 0.7774
_exptl_absorpt_correction_T_min 0.6191
_exptl_absorpt_correction_type multi-scan
_exptl_absorpt_process_details crystalclear
_exptl_crystal_density_diffrn 1.642
_exptl_crystal_density_method 'not measured'
_exptl_crystal_description block
_exptl_crystal_F_000 456
_exptl_crystal_size_max 0.12
_exptl_crystal_size_mid 0.10
_exptl_crystal_size_min 0.06
_refine_diff_density_max 0.409
_refine_diff_density_min -0.327
_refine_diff_density_rms 0.061
_refine_ls_abs_structure_details 'Flack H D (1983), Acta Cryst. A39, 876-881'
_refine_ls_abs_structure_Flack 0.022(12)
_refine_ls_extinction_method none
_refine_ls_goodness_of_fit_ref 1.027
_refine_ls_hydrogen_treatment mixed
_refine_ls_matrix_type full
_refine_ls_number_parameters 113
_refine_ls_number_reflns 1618
_refine_ls_number_restraints 1
_refine_ls_restrained_S_all 1.026
_refine_ls_R_factor_all 0.0298
_refine_ls_R_factor_gt 0.0259
_refine_ls_shift/su_max 0.005
_refine_ls_shift/su_mean 0.001
_refine_ls_structure_factor_coef Fsqd
_refine_ls_weighting_details 'calc w=1/[\s^2^(Fo^2^)+(0.0110P)^2^+0.0000P] where P=(Fo^2^+2Fc^2^)/3'
_refine_ls_weighting_scheme calc
_refine_ls_wR_factor_gt 0.0418
_refine_ls_wR_factor_ref 0.0427
_reflns_number_gt 1480
_reflns_number_total 1618
_reflns_threshold_expression >2sigma(I)
_cod_data_source_file ja511422q_si_002.cif
_cod_data_source_block r80128d
_cod_depositor_comments
;
The following automatic conversions were performed:

'_symmetry_cell_setting' value 'Orthorhombic' changed to
'orthorhombic' according to
/usr/data/users/saulius/automatic-downloads/current/ACS/lib/dictionaries/cif_core.dic
dictionary named 'cif_core.dic' version 2.4.2 from 2011-04-26.

'_exptl_absorpt_correction_type' value 'MULTI-SCAN' changed to
'multi-scan' according to
/usr/data/users/saulius/automatic-downloads/current/ACS/lib/dictionaries/cif_core.dic
dictionary named 'cif_core.dic' version 2.4.2 from 2011-04-26.

Automatic conversion script
Id: cif_fix_values 3008 2015-01-20 13:52:24Z robertas 
;
_cod_original_cell_volume 918.5(3)
_cod_database_code 4123333

loop_
_symmetry_equiv_pos_as_xyz
'x, y, z'
'-x+1/2, -y, z+1/2'
'-x, y+1/2, -z+1/2'
'x+1/2, -y+1/2, -z'

loop_
_atom_site_label
_atom_site_type_symbol
_atom_site_fract_x
_atom_site_fract_y
_atom_site_fract_z
_atom_site_U_iso_or_equiv
_atom_site_adp_type
_atom_site_occupancy
_atom_site_symmetry_multiplicity
_atom_site_calc_flag
_atom_site_refinement_flags
Br1 Br -0.06923(6) -0.29444(3) 0.109319(18) 0.03502(10) Uani 1 1 d .
C1 C 0.0340(5) -0.1102(3) 0.12616(15) 0.0229(7) Uani 1 1 d .
N2 N 0.4361(5) 0.3199(2) 0.19801(13) 0.0237(5) Uani 1 1 d D
C5 C -0.0601(6) 0.1067(3) 0.15774(15) 0.0229(6) Uani 1 1 d .
H5 H -0.1681 0.1704 0.1742 0.028 Uiso 1 1 calc R
C6 C 0.2238(5) 0.2996(3) 0.15105(14) 0.0231(7) Uani 1 1 d .
H6 H 0.1004 0.3491 0.1789 0.028 Uiso 1 1 calc R
N1 N -0.1259(4) -0.0237(2) 0.14825(13) 0.0239(7) Uani 1 1 d .
C4 C 0.1617(5) 0.1509(3) 0.14407(15) 0.0181(7) Uani 1 1 d .
C2 C 0.2589(5) -0.0812(2) 0.11288(17) 0.0210(6) Uani 1 1 d .
H2 H 0.3632 -0.1484 0.0984 0.025 Uiso 1 1 calc R
C3 C 0.3219(5) 0.0537(3) 0.12224(15) 0.0218(7) Uani 1 1 d .
H3 H 0.4723 0.0793 0.1138 0.026 Uiso 1 1 calc R
C7 C 0.2751(6) 0.3660(3) 0.06504(15) 0.0302(8) Uani 1 1 d .
H7A H 0.3139 0.2974 0.0236 0.036 Uiso 1 1 calc R
H7B H 0.1445 0.4168 0.0450 0.036 Uiso 1 1 calc R
C8 C 0.4767(6) 0.4614(3) 0.08066(15) 0.0362(9) Uani 1 1 d .
H8A H 0.6111 0.4293 0.0515 0.043 Uiso 1 1 calc R
H8B H 0.4424 0.5531 0.0617 0.043 Uiso 1 1 calc R
C9 C 0.5117(5) 0.4579(3) 0.17607(15) 0.0290(9) Uani 1 1 d .
H9A H 0.6700 0.4717 0.1907 0.035 Uiso 1 1 calc R
H9B H 0.4200 0.5264 0.2040 0.035 Uiso 1 1 calc R
H2A H 0.416(5) 0.318(2) 0.2540(7) 0.032(8) Uiso 1 1 d D

loop_
_atom_site_aniso_label
_atom_site_aniso_U_11
_atom_site_aniso_U_22
_atom_site_aniso_U_33
_atom_site_aniso_U_23
_atom_site_aniso_U_13
_atom_site_aniso_U_12
Br1 0.04465(19) 0.02340(15) 0.03702(16) -0.00233(16) 0.00336(19) -0.01066(18)
C1 0.0306(19) 0.0228(15) 0.0154(16) 0.0034(12) -0.0032(15) -0.0078(15)
N2 0.0248(13) 0.0276(14) 0.0188(12) -0.0011(10) -0.0010(14) -0.0074(13)
C5 0.0231(17) 0.0252(16) 0.0205(14) 0.0010(12) 0.0023(16) 0.0039(18)
C6 0.0242(18) 0.0226(15) 0.0226(14) -0.0031(15) 0.0010(13) -0.0030(17)
N1 0.025(2) 0.0211(14) 0.0259(13) -0.0018(11) 0.0035(11) -0.0059(12)
C4 0.0212(18) 0.0219(15) 0.0112(14) -0.0001(11) -0.0014(13) -0.0027(13)
C2 0.0232(17) 0.0215(15) 0.0184(14) -0.0013(14) -0.0019(17) 0.0037(12)
C3 0.0178(16) 0.0295(16) 0.0182(15) 0.0002(13) -0.0041(15) -0.0018(13)
C7 0.044(2) 0.0222(16) 0.0242(16) 0.0024(13) -0.0041(17) -0.0055(16)
C8 0.048(3) 0.0352(18) 0.0253(15) 0.0008(13) 0.0028(16) -0.0123(17)
C9 0.031(2) 0.0306(17) 0.0255(15) -0.0018(13) 0.0023(14) -0.0129(14)

loop_
_atom_type_symbol
_atom_type_description
_atom_type_scat_dispersion_real
_atom_type_scat_dispersion_imag
_atom_type_scat_source
C C 0.0033 0.0016 'International Tables Vol C Tables 4.2.6.8 and 6.1.1.4'
H H 0.0000 0.0000 'International Tables Vol C Tables 4.2.6.8 and 6.1.1.4'
N N 0.0061 0.0033 'International Tables Vol C Tables 4.2.6.8 and 6.1.1.4'
Br Br -0.2901 2.4595 'International Tables Vol C Tables 4.2.6.8 and 6.1.1.4'

loop_
_geom_angle_atom_site_label_1
_geom_angle_atom_site_label_2
_geom_angle_atom_site_label_3
_geom_angle
N1 C1 C2 126.7(3)
N1 C1 Br1 114.7(2)
C2 C1 Br1 118.6(2)
C6 N2 C9 105.2(2)
C6 N2 H2A 113(2)
C9 N2 H2A 107.3(16)
N1 C5 C4 123.3(3)
N1 C5 H5 118.4
C4 C5 H5 118.4
N2 C6 C4 112.0(2)
N2 C6 C7 103.0(2)
C4 C6 C7 113.0(2)
N2 C6 H6 109.5
C4 C6 H6 109.5
C7 C6 H6 109.5
C1 N1 C5 116.0(3)
C3 C4 C5 117.5(3)
C3 C4 C6 121.3(3)
C5 C4 C6 121.2(3)
C1 C2 C3 116.2(3)
C1 C2 H2 121.9
C3 C2 H2 121.9
C2 C3 C4 120.3(3)
C2 C3 H3 119.9
C4 C3 H3 119.9
C8 C7 C6 105.5(2)
C8 C7 H7A 110.6
C6 C7 H7A 110.6
C8 C7 H7B 110.6
C6 C7 H7B 110.6
H7A C7 H7B 108.8
C9 C8 C7 104.5(2)
C9 C8 H8A 110.8
C7 C8 H8A 110.8
C9 C8 H8B 110.8
C7 C8 H8B 110.8
H8A C8 H8B 108.9
N2 C9 C8 102.4(2)
N2 C9 H9A 111.3
C8 C9 H9A 111.3
N2 C9 H9B 111.3
C8 C9 H9B 111.3
H9A C9 H9B 109.2

loop_
_geom_bond_atom_site_label_1
_geom_bond_atom_site_label_2
_geom_bond_distance
Br1 C1 1.928(3)
C1 N1 1.315(4)
C1 C2 1.371(4)
N2 C6 1.469(3)
N2 C9 1.469(3)
N2 H2A 0.896(9)
C5 N1 1.347(3)
C5 C4 1.393(4)
C5 H5 0.9300
C6 C4 1.509(4)
C6 C7 1.544(3)
C6 H6 0.9800
C4 C3 1.386(4)
C2 C3 1.384(3)
C2 H2 0.9300
C3 H3 0.9300
C7 C8 1.532(4)
C7 H7A 0.9700
C7 H7B 0.9700
C8 C9 1.530(4)
C8 H8A 0.9700
C8 H8B 0.9700
C9 H9A 0.9700
C9 H9B 0.9700

loop_
_geom_torsion_atom_site_label_1
_geom_torsion_atom_site_label_2
_geom_torsion_atom_site_label_3
_geom_torsion_atom_site_label_4
_geom_torsion
C9 N2 C6 C4 161.9(2)
C9 N2 C6 C7 40.1(3)
C2 C1 N1 C5 0.7(4)
Br1 C1 N1 C5 -177.88(17)
C4 C5 N1 C1 1.1(4)
N1 C5 C4 C3 -2.1(4)
N1 C5 C4 C6 176.7(2)
N2 C6 C4 C3 -45.7(3)
C7 C6 C4 C3 70.2(3)
N2 C6 C4 C5 135.6(3)
C7 C6 C4 C5 -108.5(3)
N1 C1 C2 C3 -1.3(4)
Br1 C1 C2 C3 177.24(18)
C1 C2 C3 C4 0.2(4)
C5 C4 C3 C2 1.4(4)
C6 C4 C3 C2 -177.4(2)
N2 C6 C7 C8 -19.6(3)
C4 C6 C7 C8 -140.7(3)
C6 C7 C8 C9 -6.6(3)
C6 N2 C9 C8 -44.6(3)
C7 C8 C9 N2 30.5(3)
